data_4344876
loop_
_publ_author_name
'Blake, Alexander J.'
'Brooks, Neil R.'
'Champness, Neil R.'
'Crew, Marcello'
'Hanton, Lyall R.'
'Hubberstey, Peter'
'Parsons, Simon'
'Schr\"oder, Martin'

_publ_section_title
;
 Two- and three-dimensional CuSCN co-ordination networks including new
 CuSCN structural motifs
;
_journal_coden_ASTM JCDTBI
_journal_issue 16
_journal_name_full
;
 Journal of the Chemical Society, Dalton Transactions:
 Inorganic Chemistry (1972-1999)
;
_journal_page_first 2813
_journal_page_last 2817
_journal_paper_doi 10.1039/a903218e
_journal_year 1999
_chemical_formula_moiety '[Cu2(SCN)2(4,4'-bipy)]n'
_chemical_formula_sum 'C12 H8 Cu2 N4 S2'
_chemical_formula_weight 399.42
_space_group_IT_number 58
_symmetry_cell_setting orthorhombic
_symmetry_space_group_name_Hall '-P 2 2n'
_symmetry_space_group_name_H-M 'P n n m'
_atom_sites_solution_hydrogens 'calculated postions'
_atom_sites_solution_primary direct
_atom_sites_solution_secondary difmap
_audit_creation_method SHELXL-97
_cell_angle_alpha 90.00
_cell_angle_beta 90.00
_cell_angle_gamma 90.00
_cell_formula_units_Z 2
_cell_length_a 8.257(3)
_cell_length_b 21.694(8)
_cell_length_c 3.7543(17)
_cell_measurement_reflns_used 52
_cell_measurement_temperature 220(2)
_cell_measurement_theta_max 15
_cell_measurement_theta_min 10
_cell_volume 672.5(5)
_computing_cell_refinement 'Stoe DIF4'
_computing_data_collection 'Stoe DIF4'
_computing_data_reduction 'Stoe REDU4'
_computing_molecular_graphics SHELXTL
_computing_publication_material 'SHELXL-97 (Sheldrick, 1997)'
_computing_structure_refinement 'SHELXL-97 (Sheldrick, 1997)'
_computing_structure_solution 'SHELXS-97 (Sheldrick, 1990)'
_diffrn_ambient_temperature 220(2)
_diffrn_measured_fraction_theta_full 0.927
_diffrn_measured_fraction_theta_max 0.927
_diffrn_measurement_device_type 'Stoe stadi-4'
_diffrn_measurement_method Omega-theta
_diffrn_radiation_monochromator graphite
_diffrn_radiation_source 'fine-focus sealed tube'
_diffrn_radiation_type MoK\a
_diffrn_radiation_wavelength 0.71073
_diffrn_reflns_av_R_equivalents 0.1879
_diffrn_reflns_av_sigmaI/netI 0.0769
_diffrn_reflns_limit_h_max 9
_diffrn_reflns_limit_h_min -9
_diffrn_reflns_limit_k_max 25
_diffrn_reflns_limit_k_min -25
_diffrn_reflns_limit_l_max 4
_diffrn_reflns_limit_l_min -4
_diffrn_reflns_number 5137
_diffrn_reflns_theta_full 25.08
_diffrn_reflns_theta_max 25.08
_diffrn_reflns_theta_min 2.64
_diffrn_standards_decay_% +/-5
_diffrn_standards_interval_time 60
_diffrn_standards_number 3
_exptl_absorpt_coefficient_mu 3.464
_exptl_absorpt_correction_T_max 0.835
_exptl_absorpt_correction_T_min 0.578
_exptl_absorpt_correction_type numerical
_exptl_crystal_colour Brown
_exptl_crystal_density_diffrn 1.973
_exptl_crystal_density_method 'not measured'
_exptl_crystal_description needle
_exptl_crystal_F_000 396
_exptl_crystal_size_max 0.30
_exptl_crystal_size_mid 0.08
_exptl_crystal_size_min 0.04
_refine_diff_density_max 0.705
_refine_diff_density_min -0.629
_refine_diff_density_rms 0.117
_refine_ls_extinction_coef 0.005(2)
_refine_ls_extinction_expression Fc^*^=kFc[1+0.001xFc^2^\l^3^/sin(2\q)]^-1/4^
_refine_ls_extinction_method SHELXL
_refine_ls_goodness_of_fit_ref 1.047
_refine_ls_hydrogen_treatment 'riding model'
_refine_ls_matrix_type full
_refine_ls_number_parameters 71
_refine_ls_number_reflns 702
_refine_ls_number_restraints 0
_refine_ls_restrained_S_all 1.047
_refine_ls_R_factor_all 0.0719
_refine_ls_R_factor_gt 0.0391
_refine_ls_shift/su_max 0.000
_refine_ls_shift/su_mean 0.000
_refine_ls_structure_factor_coef Fsqd
_refine_ls_weighting_details 'w=1/[\s^2^(Fo^2^)+(0.0184P)^2^+0.0000P] where P=(Fo^2^+2Fc^2^)/3'
_refine_ls_weighting_scheme calc
_refine_ls_wR_factor_gt 0.0703
_refine_ls_wR_factor_ref 0.0788
_reflns_number_gt 492
_reflns_number_total 702
_reflns_threshold_expression >2sigma(I)
_cod_data_source_file 903218e.txt
_cod_data_source_block cuthbp
_cod_depositor_comments
;
The following automatic conversions were performed:

'_symmetry_cell_setting' value 'Orthorhombic' changed to
'orthorhombic' according to the built-in table from CIF Core
dictionary named 'cif_core.dic' version 2.4.1 from 2010-06-29.

'_exptl_absorpt_correction_type' value 'Numerical' changed to
'numerical' according to the built-in table from CIF Core dictionary
named 'cif_core.dic' version 2.4.1 from 2010-06-29.

'_refine_ls_weighting_scheme' value 'calc
w=1/[\s^2^(Fo^2^)+(0.0184P)^2^+0.0000P] where P=(Fo^2^+2Fc^2^)/3' was
changed to 'calc'. New tag '_refine_ls_weighting_details' was
created. The value of the new tag was set to
'w=1/[\s^2^(Fo^2^)+(0.0184P)^2^+0.0000P] where P=(Fo^2^+2Fc^2^)/3'.

Automatic conversion script
Id: cif_fix_values 4287 2015-11-16 14:04:37Z antanas 
;
_cod_original_sg_symbol_H-M Pnnm
_cod_database_code 4344876

loop_
_symmetry_equiv_pos_as_xyz
'x, y, z'
'-x, -y, z'
'-x+1/2, y+1/2, -z+1/2'
'x+1/2, -y+1/2, -z+1/2'
'-x, -y, -z'
'x, y, -z'
'x-1/2, -y-1/2, z-1/2'
'-x-1/2, y-1/2, z-1/2'

loop_
_atom_site_label
_atom_site_type_symbol
_atom_site_fract_x
_atom_site_fract_y
_atom_site_fract_z
_atom_site_U_iso_or_equiv
_atom_site_adp_type
_atom_site_occupancy
_atom_site_calc_flag
_atom_site_refinement_flags
_atom_site_disorder_assembly
_atom_site_disorder_group
Cu1 Cu 0.49380(10) 0.17688(4) 0.0000 0.0316(3) Uani 1 d S . .
N4 N 0.3110(6) 0.1130(2) 0.048(3) 0.0170(16) Uiso 0.50 d P A -1
C9 C 0.3399(8) 0.0549(3) 0.140(2) 0.0225(19) Uani 0.50 d P A -1
H9 H 0.4458 0.0442 0.2080 0.027 Uiso 0.50 calc PR A -1
C8 C 0.2224(9) 0.0089(3) 0.140(3) 0.0227(19) Uani 0.50 d P A -1
H8 H 0.2491 -0.0317 0.2051 0.027 Uiso 0.50 calc PR A -1
C7 C 0.0644(7) 0.0239(3) 0.042(3) 0.0180(18) Uiso 0.50 d P A -1
C6 C 0.0350(7) 0.0844(3) -0.049(12) 0.020(7) Uani 0.50 d P A -1
H6 H -0.0707 0.0968 -0.1083 0.025 Uiso 0.50 calc PR A -1
C5 C 0.1593(9) 0.1272(3) -0.053(10) 0.025(7) Uani 0.50 d P A -1
H5 H 0.1369 0.1675 -0.1305 0.030 Uiso 0.50 calc PR A -1
S1 S 0.65146(19) 0.15051(7) -0.5000 0.0259(4) Uani 1 d S . .
C2 C 0.7949(7) 0.2048(3) -0.5000 0.0229(14) Uani 1 d S . .
N3 N 0.8939(6) 0.2420(2) -0.5000 0.0291(13) Uani 1 d S . .

loop_
_atom_site_aniso_label
_atom_site_aniso_U_11
_atom_site_aniso_U_22
_atom_site_aniso_U_33
_atom_site_aniso_U_23
_atom_site_aniso_U_13
_atom_site_aniso_U_12
Cu1 0.0162(4) 0.0262(4) 0.0523(5) 0.000 0.000 -0.0020(4)
C9 0.009(3) 0.026(4) 0.032(5) -0.003(4) 0.000(4) -0.007(3)
C8 0.023(4) 0.013(4) 0.033(5) 0.006(3) -0.006(4) -0.001(3)
C6 0.009(3) 0.028(3) 0.02(2) 0.003(5) 0.000(5) -0.001(2)
C5 0.030(4) 0.019(3) 0.03(2) 0.005(5) -0.011(7) -0.001(3)
S1 0.0192(8) 0.0237(8) 0.0348(9) 0.000 0.000 -0.0032(7)
C2 0.021(3) 0.027(3) 0.021(3) 0.000 0.000 0.003(3)
N3 0.025(3) 0.025(3) 0.037(3) 0.000 0.000 -0.005(2)

loop_
_atom_type_symbol
_atom_type_description
_atom_type_scat_dispersion_real
_atom_type_scat_dispersion_imag
_atom_type_scat_source
C C 0.0033 0.0016 'International Tables Vol C Tables 4.2.6.8 and 6.1.1.4'
H H 0.0000 0.0000 'International Tables Vol C Tables 4.2.6.8 and 6.1.1.4'
N N 0.0061 0.0033 'International Tables Vol C Tables 4.2.6.8 and 6.1.1.4'
S S 0.1246 0.1234 'International Tables Vol C Tables 4.2.6.8 and 6.1.1.4'
Cu Cu 0.3201 1.2651 'International Tables Vol C Tables 4.2.6.8 and 6.1.1.4'

loop_
_geom_angle_atom_site_label_1
_geom_angle_atom_site_label_2
_geom_angle_atom_site_label_3
_geom_angle
_geom_angle_site_symmetry_1
_geom_angle_site_symmetry_3
_geom_angle_publ_flag
N3 Cu1 N4 107.4(2) 7_566 . y
N3 Cu1 N4 107.4(2) 7_566 6 y
N4 Cu1 N4 10.2(5) . 6 y
N3 Cu1 S1 117.04(8) 7_566 . y
N4 Cu1 S1 108.2(2) . . y
N4 Cu1 S1 99.9(2) 6 . y
N3 Cu1 S1 117.04(8) 7_566 1_556 y
N4 Cu1 S1 99.9(2) . 1_556 y
N4 Cu1 S1 108.2(2) 6 1_556 y
S1 Cu1 S1 105.71(8) . 1_556 y
C9 N4 C5 117.2(6) . . ?
C9 N4 Cu1 122.0(4) . . ?
C5 N4 Cu1 120.3(6) . . ?
N4 C9 C8 123.7(6) . . ?
C9 C8 C7 119.1(6) . . ?
C6 C7 C8 116.9(7) . . ?
C7 C6 C5 120.7(11) . . ?
N4 C5 C6 122.3(13) . . ?
C2 S1 Cu1 102.74(13) . 1_554 ?
C2 S1 Cu1 102.74(13) . . ?
Cu1 S1 Cu1 105.71(8) 1_554 . ?
N3 C2 S1 179.8(6) . . ?
C2 N3 Cu1 159.7(5) . 7_665 ?

loop_
_geom_bond_atom_site_label_1
_geom_bond_atom_site_label_2
_geom_bond_distance
_geom_bond_site_symmetry_2
_geom_bond_publ_flag
Cu1 N3 1.944(5) 7_566 y
Cu1 N4 2.057(5) . y
Cu1 N4 2.057(5) 6 y
Cu1 S1 2.3549(13) . y
Cu1 S1 2.3549(13) 1_556 y
N4 C9 1.329(8) . ?
N4 C5 1.345(14) . ?
C9 C8 1.392(9) . ?
C8 C7 1.393(10) . ?
C7 C6 1.378(14) . ?
C6 C5 1.384(9) . ?
S1 C2 1.670(6) . ?
S1 Cu1 2.3549(13) 1_554 ?
C2 N3 1.149(7) . ?
N3 Cu1 1.944(5) 7_665 ?
